data_2205928
loop_
_publ_author_name
'Gao, Shan'
'Liu, Ji-Wei'
'Huo, Li-Hua'

_publ_section_title
<i>catena</i>-Poly[[aquacadmium(II)]bis(\m-4,5-diphenyl-1<i>H</i>-imidazole-1-acetate)-\k^3^<i>N</i>:<i>O</i>,<i>O</i>';\k^3^<i>O</i>,<i>O</i>':<i>N</i>]
_journal_issue 6
_journal_name_full 'Acta Crystallographica Section E'
_journal_page_first m1012
_journal_page_last m1014
_journal_paper_doi 10.1107/S160053680501295X
_journal_volume 61
_journal_year 2005
_chemical_formula_iupac '[Cd (C17 H13 N2 O2)2 (H2 O)]'
_chemical_formula_moiety 'C34 H28 Cd N4 O5'
_chemical_formula_sum 'C34 H28 Cd N4 O5'
_chemical_formula_weight 685.01
_chemical_name_systematic
;
catena-Poly[[aquacadmium(II)]bis(\m-4,5-diphenyl-1H-imidazole-1-acetate-
\k^3^N:O,O')]
;
_space_group_IT_number 29
_symmetry_cell_setting orthorhombic
_symmetry_space_group_name_Hall 'P 2c -2ac'
_symmetry_space_group_name_H-M 'P c a 21'
_atom_sites_solution_hydrogens geom
_atom_sites_solution_primary direct
_atom_sites_solution_secondary difmap
_cell_angle_alpha 90.00
_cell_angle_beta 90.00
_cell_angle_gamma 90.00
_cell_formula_units_Z 4
_cell_length_a 15.096(3)
_cell_length_b 6.1108(12)
_cell_length_c 32.164(6)
_cell_measurement_reflns_used 22239
_cell_measurement_temperature 296(2)
_cell_measurement_theta_max 27.42
_cell_measurement_theta_min 3.30
_cell_volume 2967.1(10)
_computing_cell_refinement RAPID-AUTO
_computing_data_collection 'RAPID-AUTO (Rigaku, 1998)'
_computing_data_reduction 'CrystalStructure (Rigaku/MSC, 2002)'
_computing_molecular_graphics 'ORTEPII (Johnson, 1976)'
_computing_structure_refinement 'SHELXL97 (Sheldrick, 1997)'
_computing_structure_solution 'SHELXS97 (Sheldrick, 1997)'
_diffrn_ambient_temperature 296(2)
_diffrn_detector_area_resol_mean 10
_diffrn_measured_fraction_theta_full 0.985
_diffrn_measured_fraction_theta_max 0.985
_diffrn_measurement_device_type 'Rigaku R-AXIS RAPID'
_diffrn_measurement_method \w
_diffrn_radiation_monochromator graphite
_diffrn_radiation_source 'fine-focus sealed tube'
_diffrn_radiation_type MoK\a
_diffrn_radiation_wavelength 0.71073
_diffrn_reflns_av_R_equivalents 0.0344
_diffrn_reflns_av_sigmaI/netI 0.0317
_diffrn_reflns_limit_h_max 19
_diffrn_reflns_limit_h_min -19
_diffrn_reflns_limit_k_max 7
_diffrn_reflns_limit_k_min -7
_diffrn_reflns_limit_l_max 41
_diffrn_reflns_limit_l_min -38
_diffrn_reflns_number 23982
_diffrn_reflns_theta_full 27.48
_diffrn_reflns_theta_max 27.48
_diffrn_reflns_theta_min 3.30
_diffrn_standards_decay_% 0
_diffrn_standards_interval_count 0
_diffrn_standards_interval_time 0
_diffrn_standards_number 0
_exptl_absorpt_coefficient_mu 0.786
_exptl_absorpt_correction_T_max 0.865
_exptl_absorpt_correction_T_min 0.754
_exptl_absorpt_correction_type multi-scan
_exptl_absorpt_process_details '(ABSCOR; Higashi, 1995)'
_exptl_crystal_colour colorless
_exptl_crystal_density_diffrn 1.533
_exptl_crystal_density_method 'not measured'
_exptl_crystal_description prism
_exptl_crystal_F_000 1392
_exptl_crystal_size_max 0.38
_exptl_crystal_size_mid 0.26
_exptl_crystal_size_min 0.19
_refine_diff_density_max 0.567
_refine_diff_density_min -0.546
_refine_ls_abs_structure_details '(Flack, 1983), 2734 Friedel pairs'
_refine_ls_abs_structure_Flack 0.02(2)
_refine_ls_extinction_method none
_refine_ls_goodness_of_fit_ref 1.044
_refine_ls_hydrogen_treatment mixed
_refine_ls_matrix_type full
_refine_ls_number_parameters 403
_refine_ls_number_reflns 6181
_refine_ls_number_restraints 4
_refine_ls_restrained_S_all 1.044
_refine_ls_R_factor_all 0.0390
_refine_ls_R_factor_gt 0.0342
_refine_ls_shift/su_max 0.000
_refine_ls_shift/su_mean 0.001
_refine_ls_structure_factor_coef Fsqd
_refine_ls_weighting_details 'calc w = 1/[\s^2^(Fo^2^)+(0.0481P)^2^+1.6576P] where P = (Fo^2^+2Fc^2^)/3'
_refine_ls_weighting_scheme calc
_refine_ls_wR_factor_gt 0.0889
_refine_ls_wR_factor_ref 0.0914
_reflns_number_gt 5488
_reflns_number_total 6181
_reflns_threshold_expression I>2\s(I)
_cod_data_source_file er6011.cif
_cod_data_source_block I
_cod_depositor_comments
;
The following automatic conversions were performed:
'_symmetry_cell_setting' value 'Orthorhombic' changed to 'orthorhombic'
according to '/home/saulius/struct/CIF-dictionaries/cif_core.dic'
dictionary named 'cif_core.dic' version 2.4.1 from
2010-06-29.

'_exptl_absorpt_correction_type' value 'Multi-scan' changed
to 'multi-scan' according to
'/home/saulius/struct/CIF-dictionaries/cif_core.dic' dictionary named
'cif_core.dic' version 2.4.1 from 2010-06-29.

Automatic conversion script
Id: cif_fix_enum 1527 2010-12-29 10:47:43Z saulius 

The following automatic conversions were performed:

'_symmetry_cell_setting' value 'Orthorhombic' changed to
'orthorhombic' according to
/home/saulius/struct/CIF-dictionaries/cif_core.dic dictionary named
'cif_core.dic' version 2.4.1 from
2010-06-29.

'_exptl_absorpt_correction_type' value 'Multi-scan'
changed to 'multi-scan' according to
/home/saulius/struct/CIF-dictionaries/cif_core.dic dictionary named
'cif_core.dic' version 2.4.1 from 2010-06-29.

Automatic conversion script
Id: cif_fix_values 1715 2011-07-08 13:25:40Z adriana 
;
_cod_database_code 2205928
_cod_database_fobs_code 2205928

loop_
_symmetry_equiv_pos_as_xyz
'x, y, z'
'-x, -y, z+1/2'
'x+1/2, -y, z'
'-x+1/2, y, z+1/2'

loop_
_atom_site_label
_atom_site_fract_x
_atom_site_fract_y
_atom_site_fract_z
_atom_site_U_iso_or_equiv
_atom_site_adp_type
_atom_site_calc_flag
_atom_site_refinement_flags
_atom_site_occupancy
_atom_site_type_symbol
Cd1 0.381806(15) 0.60214(3) 0.66001(2) 0.02791(8) Uani d . 1 Cd
N1 0.2683(3) 0.5501(10) 0.60997(15) 0.0335(10) Uani d . 1 N
N2 0.1685(2) 0.3253(6) 0.58428(11) 0.0328(7) Uani d . 1 N
N3 0.4934(3) 0.5467(10) 0.71040(16) 0.0357(11) Uani d . 1 N
N4 0.5945(2) 0.3200(6) 0.73489(11) 0.0341(8) Uani d . 1 N
O1 -0.0177(3) 0.1112(6) 0.63473(12) 0.0584(11) Uani d . 1 O
O2 -0.0016(3) 0.4444(10) 0.60964(15) 0.0498(12) Uani d . 1 O
O3 0.7860(2) 0.1170(6) 0.68547(11) 0.0523(9) Uani d . 1 O
O4 0.7625(3) 0.4461(9) 0.70957(16) 0.0489(12) Uani d . 1 O
O1W 0.3810(2) 0.2237(4) 0.6592(3) 0.0448(6) Uani d D 1 O
C1 0.2113(3) 0.3959(7) 0.61847(14) 0.0350(9) Uani d . 1 C
C2 0.2621(3) 0.5856(6) 0.56710(13) 0.0292(8) Uani d . 1 C
C3 0.3173(3) 0.7499(7) 0.54663(12) 0.0318(8) Uani d . 1 C
C4 0.3343(3) 0.9488(7) 0.56675(16) 0.0396(10) Uani d . 1 C
C5 0.3882(4) 1.1036(10) 0.5477(3) 0.049(2) Uani d . 1 C
C6 0.4229(4) 1.0688(9) 0.5099(2) 0.0554(14) Uani d . 1 C
C7 0.4074(5) 0.8703(12) 0.4896(2) 0.0559(16) Uani d . 1 C
C8 0.3553(4) 0.7126(9) 0.50771(15) 0.0448(11) Uani d . 1 C
C9 0.1994(3) 0.4468(7) 0.55074(13) 0.0305(8) Uani d . 1 C
C10 0.1685(3) 0.4124(8) 0.50752(16) 0.0355(10) Uani d . 1 C
C11 0.1819(4) 0.2145(8) 0.48757(15) 0.0460(11) Uani d . 1 C
C12 0.1520(4) 0.1860(10) 0.44743(17) 0.0573(13) Uani d . 1 C
C13 0.1075(4) 0.3517(12) 0.42734(16) 0.0607(16) Uani d . 1 C
C14 0.0944(4) 0.5464(13) 0.4467(2) 0.0664(16) Uani d . 1 C
C15 0.1243(4) 0.5787(10) 0.4876(2) 0.0513(13) Uani d . 1 C
C16 0.0966(3) 0.1678(8) 0.58491(17) 0.0413(11) Uani d . 1 C
C17 0.0196(3) 0.2495(9) 0.61204(13) 0.0391(11) Uani d . 1 C
C18 0.5494(3) 0.3892(8) 0.70142(13) 0.0363(9) Uani d . 1 C
C19 0.5031(3) 0.5809(7) 0.75301(13) 0.0312(8) Uani d . 1 C
C20 0.4490(3) 0.7461(7) 0.77437(14) 0.0373(9) Uani d . 1 C
C21 0.4278(3) 0.9418(7) 0.75509(15) 0.0383(10) Uani d . 1 C
C22 0.3764(4) 1.0980(11) 0.7744(4) 0.053(3) Uani d . 1 C
C23 0.3466(4) 1.0583(11) 0.8152(2) 0.0631(16) Uani d . 1 C
C24 0.3675(5) 0.8661(12) 0.8348(2) 0.0587(18) Uani d . 1 C
C25 0.4188(4) 0.7098(9) 0.81479(15) 0.0460(11) Uani d . 1 C
C26 0.5657(3) 0.4416(7) 0.76786(13) 0.0320(9) Uani d . 1 C
C27 0.6001(3) 0.4101(8) 0.81050(17) 0.0372(11) Uani d . 1 C
C28 0.5896(4) 0.2130(9) 0.83129(14) 0.0465(11) Uani d . 1 C
C29 0.6223(4) 0.1886(11) 0.87158(16) 0.0614(14) Uani d . 1 C
C30 0.6658(4) 0.3572(12) 0.89041(17) 0.0649(17) Uani d . 1 C
C31 0.6758(4) 0.5554(12) 0.87056(19) 0.0662(17) Uani d . 1 C
C32 0.6437(4) 0.5793(11) 0.8299(2) 0.0577(15) Uani d . 1 C
C33 0.6663(3) 0.1614(7) 0.73259(16) 0.0389(10) Uani d . 1 C
C34 0.7436(3) 0.2509(9) 0.70732(13) 0.0390(10) Uani d . 1 C
H1W1 0.423(3) 0.136(7) 0.6535(18) 0.067 Uiso d D 1 H
H1W2 0.346(3) 0.163(8) 0.6764(14) 0.067 Uiso d D 1 H
H1 0.2013 0.3411 0.6450 0.042 Uiso calc R 1 H
H4 0.3097 0.9771 0.5927 0.047 Uiso calc R 1 H
H5 0.4005 1.2341 0.5614 0.059 Uiso calc R 1 H
H6 0.4572 1.1764 0.4973 0.067 Uiso calc R 1 H
H7 0.4325 0.8448 0.4636 0.067 Uiso calc R 1 H
H8 0.3453 0.5809 0.4940 0.054 Uiso calc R 1 H
H11 0.2109 0.1012 0.5012 0.055 Uiso calc R 1 H
H12 0.1619 0.0539 0.4338 0.069 Uiso calc R 1 H
H13 0.0863 0.3302 0.4005 0.073 Uiso calc R 1 H
H14 0.0655 0.6591 0.4327 0.080 Uiso calc R 1 H
H15 0.1143 0.7112 0.5010 0.062 Uiso calc R 1 H
H16A 0.1181 0.0294 0.5957 0.050 Uiso calc R 1 H
H16B 0.0756 0.1434 0.5568 0.050 Uiso calc R 1 H
H18 0.5569 0.3320 0.6749 0.044 Uiso calc R 1 H
H21 0.4488 0.9686 0.7284 0.046 Uiso calc R 1 H
H22 0.3616 1.2272 0.7607 0.064 Uiso calc R 1 H
H23 0.3127 1.1629 0.8289 0.076 Uiso calc R 1 H
H24 0.3473 0.8403 0.8617 0.070 Uiso calc R 1 H
H25 0.4331 0.5802 0.8284 0.055 Uiso calc R 1 H
H28 0.5609 0.0970 0.8183 0.056 Uiso calc R 1 H
H29 0.6143 0.0571 0.8857 0.074 Uiso calc R 1 H
H30 0.6890 0.3381 0.9169 0.078 Uiso calc R 1 H
H31 0.7034 0.6718 0.8839 0.079 Uiso calc R 1 H
H32 0.6519 0.7110 0.8160 0.069 Uiso calc R 1 H
H33A 0.6448 0.0278 0.7198 0.047 Uiso calc R 1 H
H33B 0.6864 0.1264 0.7605 0.047 Uiso calc R 1 H

loop_
_atom_site_aniso_label
_atom_site_aniso_U_11
_atom_site_aniso_U_22
_atom_site_aniso_U_33
_atom_site_aniso_U_12
_atom_site_aniso_U_13
_atom_site_aniso_U_23
Cd1 0.02459(11) 0.02781(12) 0.03134(12) -0.00038(9) 0.00100(17) -0.0007(3)
N1 0.024(2) 0.046(2) 0.031(3) -0.006(2) 0.0021(18) 0.000(2)
N2 0.0240(18) 0.0418(18) 0.0326(18) -0.0049(14) 0.0032(12) -0.0044(16)
N3 0.029(3) 0.045(2) 0.034(3) 0.006(2) -0.001(2) 0.001(3)
N4 0.0267(19) 0.0397(18) 0.0358(19) 0.0039(14) 0.0037(13) 0.0022(17)
O1 0.055(2) 0.064(2) 0.056(2) -0.0292(18) 0.0229(18) -0.0146(18)
O2 0.041(3) 0.066(3) 0.042(3) 0.016(2) 0.005(2) -0.009(3)
O3 0.050(2) 0.061(2) 0.0462(19) 0.0247(17) 0.0189(16) 0.0117(17)
O4 0.041(3) 0.051(3) 0.054(3) -0.012(2) 0.009(2) 0.001(3)
O1W 0.0381(13) 0.0281(12) 0.0683(18) 0.0038(11) 0.0141(18) -0.001(4)
C1 0.025(2) 0.049(3) 0.031(2) -0.0070(18) 0.0004(15) -0.001(2)
C2 0.0214(19) 0.033(2) 0.033(2) 0.0016(14) -0.0014(14) -0.0057(17)
C3 0.027(2) 0.035(2) 0.034(2) -0.0013(16) -0.0050(15) 0.0021(17)
C4 0.038(2) 0.034(2) 0.046(3) 0.0029(17) -0.0057(19) 0.000(2)
C5 0.046(4) 0.038(4) 0.065(6) -0.006(2) -0.015(3) 0.000(3)
C6 0.046(3) 0.060(3) 0.060(3) -0.016(2) -0.008(2) 0.019(3)
C7 0.047(3) 0.078(4) 0.043(3) -0.014(3) 0.008(3) 0.006(3)
C8 0.048(3) 0.053(3) 0.034(2) -0.010(2) 0.002(2) -0.001(2)
C9 0.028(2) 0.037(2) 0.026(2) 0.0012(15) 0.0034(14) -0.0031(17)
C10 0.022(2) 0.047(3) 0.037(2) -0.0026(17) 0.0005(17) 0.001(2)
C11 0.057(3) 0.042(3) 0.039(2) 0.000(2) -0.004(2) -0.008(2)
C12 0.069(4) 0.060(3) 0.043(3) -0.004(3) -0.001(2) -0.016(3)
C13 0.057(4) 0.095(5) 0.030(2) -0.018(3) -0.005(2) -0.002(3)
C14 0.063(4) 0.084(4) 0.052(3) 0.006(3) -0.017(3) 0.009(3)
C15 0.044(3) 0.056(4) 0.054(4) 0.009(2) -0.007(2) -0.001(3)
C16 0.031(3) 0.040(2) 0.053(3) -0.0059(18) 0.0105(18) -0.010(2)
C17 0.028(2) 0.061(3) 0.028(2) -0.015(2) 0.0031(15) -0.013(2)
C18 0.031(2) 0.050(3) 0.028(2) 0.0064(18) 0.0034(15) 0.003(2)
C19 0.028(2) 0.040(2) 0.0259(19) -0.0011(16) 0.0020(14) 0.0011(18)
C20 0.028(2) 0.040(2) 0.045(2) -0.0017(17) -0.0037(17) -0.006(2)
C21 0.037(2) 0.038(2) 0.041(2) 0.0015(17) -0.0052(18) -0.0025(19)
C22 0.043(4) 0.043(5) 0.074(7) 0.009(2) -0.019(3) -0.019(3)
C23 0.047(3) 0.066(4) 0.076(4) 0.015(3) -0.003(3) -0.031(3)
C24 0.059(4) 0.069(4) 0.048(3) 0.011(3) 0.013(3) -0.015(3)
C25 0.045(3) 0.054(3) 0.039(2) 0.005(2) 0.006(2) -0.003(2)
C26 0.023(2) 0.041(2) 0.032(2) -0.0032(15) 0.0043(15) 0.0050(18)
C27 0.022(2) 0.050(3) 0.039(3) -0.0001(17) -0.0007(17) 0.005(2)
C28 0.057(3) 0.046(3) 0.036(2) -0.004(2) -0.0015(19) 0.006(2)
C29 0.078(4) 0.064(3) 0.041(3) 0.005(3) 0.001(3) 0.018(3)
C30 0.064(4) 0.094(5) 0.036(3) -0.002(3) -0.014(2) 0.007(3)
C31 0.066(4) 0.086(4) 0.047(3) -0.018(3) -0.017(3) 0.000(3)
C32 0.044(3) 0.067(4) 0.062(4) -0.018(3) -0.014(3) 0.005(3)
C33 0.030(2) 0.041(2) 0.046(3) 0.0058(17) 0.0080(17) 0.006(2)
C34 0.023(2) 0.060(3) 0.035(2) 0.0121(19) 0.0004(15) 0.010(2)

loop_
_atom_type_symbol
_atom_type_description
_atom_type_scat_dispersion_real
_atom_type_scat_dispersion_imag
_atom_type_scat_source
C C 0.0033 0.0016 'International Tables Vol C Tables 4.2.6.8 and 6.1.1.4'
H H 0.0000 0.0000 'International Tables Vol C Tables 4.2.6.8 and 6.1.1.4'
N N 0.0061 0.0033 'International Tables Vol C Tables 4.2.6.8 and 6.1.1.4'
O O 0.0106 0.0060 'International Tables Vol C Tables 4.2.6.8 and 6.1.1.4'
Cd Cd -0.8075 1.2024 'International Tables Vol C Tables 4.2.6.8 and 6.1.1.4'

loop_
_geom_angle_atom_site_label_1
_geom_angle_atom_site_label_2
_geom_angle_atom_site_label_3
_geom_angle_site_symmetry_1
_geom_angle_site_symmetry_3
_geom_angle
_geom_angle_publ_flag
N1 Cd1 O1 . 3_565 108.48(17) yes
N1 Cd1 O2 . 3_565 93.2(2) yes
N1 Cd1 O3 . 3_465 83.78(16) yes
N1 Cd1 O4 . 3_465 83.86(11) yes
N3 Cd1 N1 . . 164.03(12) yes
N3 Cd1 O1 . 3_565 83.64(17) yes
N3 Cd1 O2 . 3_565 85.63(11) yes
N3 Cd1 O3 . 3_465 107.43(17) yes
N3 Cd1 O4 . 3_465 93.5(2) yes
O2 Cd1 O1 3_565 3_565 53.86(16) yes
O2 Cd1 O4 3_565 3_465 166.19(12) yes
O3 Cd1 O1 3_465 3_565 88.57(10) yes
O3 Cd1 O2 3_465 3_565 139.25(16) yes
O3 Cd1 O4 3_465 3_465 53.97(15) yes
O4 Cd1 O1 3_465 3_565 139.79(15) yes
O1W Cd1 N1 . . 81.6(2) yes
O1W Cd1 N3 . . 82.4(2) yes
O1W Cd1 O1 . 3_565 135.48(14) yes
O1W Cd1 O2 . 3_565 83.0(2) yes
O1W Cd1 O3 . 3_465 135.95(14) yes
O1W Cd1 O4 . 3_465 83.2(2) yes
Cd1 O1W H1W1 . . 129(4) no
Cd1 O1W H1W2 . . 116(4) no
N1 Cd1 C17 . 3_565 102.14(15) no
N1 Cd1 C34 . 3_465 82.56(15) no
N1 C1 N2 . . 112.1(4) no
N1 C1 H1 . . 123.9 no
N1 C2 C3 . . 120.8(4) no
N2 C1 H1 . . 123.9 no
N2 C9 C10 . . 123.1(4) no
N2 C16 C17 . . 111.0(4) no
N2 C16 H16A . . 109.4 no
N2 C16 H16B . . 109.4 no
N3 Cd1 C17 . 3_565 83.84(16) no
N3 Cd1 C34 . 3_465 102.08(16) no
N3 C18 N4 . . 112.4(4) no
N3 C18 H18 . . 123.8 no
N3 C19 C20 . . 120.2(4) no
N4 C18 H18 . . 123.8 no
N4 C26 C27 . . 122.5(4) no
N4 C33 C34 . . 111.0(4) no
N4 C33 H33A . . 109.4 no
N4 C33 H33B . . 109.4 no
O1 Cd1 C17 3_565 3_565 27.11(14) no
O1 Cd1 C34 3_565 3_465 114.92(13) no
O1 C17 Cd1 . 3_465 63.5(3) no
O1 C17 C16 . . 116.9(5) no
O2 Cd1 C17 3_565 3_565 26.75(17) no
O2 Cd1 C34 3_565 3_465 166.07(18) no
O2 C17 O1 . . 124.8(5) no
O2 C17 Cd1 . 3_465 61.3(3) no
O2 C17 C16 . . 118.3(4) no
O3 Cd1 C17 3_465 3_565 114.48(13) no
O3 Cd1 C34 3_465 3_465 27.28(13) no
O3 C34 Cd1 . 3_565 60.9(3) no
O3 C34 C33 . . 117.1(5) no
O4 Cd1 C17 3_465 3_565 166.79(17) no
O4 Cd1 C34 3_465 3_465 26.70(16) no
O4 C34 Cd1 . 3_565 62.4(3) no
O4 C34 O3 . . 123.2(5) no
O4 C34 C33 . . 119.6(5) no
O1W Cd1 C17 . 3_565 109.17(17) no
O1W Cd1 C34 . 3_465 109.29(17) no
C1 N1 Cd1 . . 115.5(4) no
C1 N1 C2 . . 105.9(4) no
C1 N2 C9 . . 107.6(3) no
C1 N2 C16 . . 124.0(4) no
C2 N1 Cd1 . . 134.1(3) no
C2 C9 N2 . . 105.3(4) no
C2 C9 C10 . . 131.6(4) no
C3 C4 H4 . . 120.2 no
C3 C8 H8 . . 120.0 no
C4 C3 C2 . . 119.5(4) no
C4 C5 H5 . . 119.3 no
C5 C4 C3 . . 119.6(6) no
C5 C4 H4 . . 120.2 no
C5 C6 C7 . . 119.7(6) no
C5 C6 H6 . . 120.1 no
C6 C5 C4 . . 121.4(6) no
C6 C5 H5 . . 119.3 no
C6 C7 H7 . . 119.8 no
C7 C6 H6 . . 120.1 no
C7 C8 C3 . . 120.1(5) no
C7 C8 H8 . . 120.0 no
C8 C3 C2 . . 121.8(4) no
C8 C3 C4 . . 118.7(4) no
C8 C7 C6 . . 120.4(6) no
C8 C7 H7 . . 119.8 no
C9 N2 C16 . . 128.1(4) no
C9 C2 N1 . . 109.1(4) no
C9 C2 C3 . . 130.1(4) no
C10 C11 H11 . . 120.1 no
C10 C15 C14 . . 119.3(6) no
C10 C15 H15 . . 120.4 no
C11 C10 C9 . . 120.9(4) no
C11 C12 H12 . . 119.8 no
C12 C11 C10 . . 119.8(5) no
C12 C11 H11 . . 120.1 no
C12 C13 H13 . . 120.0 no
C13 C12 C11 . . 120.4(5) no
C13 C12 H12 . . 119.8 no
C13 C14 C15 . . 120.4(6) no
C13 C14 H14 . . 119.8 no
C14 C13 C12 . . 120.1(5) no
C14 C13 H13 . . 120.0 no
C14 C15 H15 . . 120.4 no
C15 C10 C11 . . 120.0(5) no
C15 C10 C9 . . 119.1(5) no
C15 C14 H14 . . 119.8 no
C16 C17 Cd1 . 3_465 179.5(4) no
C17 O1 Cd1 . 3_465 89.4(3) no
C17 O2 Cd1 . 3_465 91.9(4) no
C17 C16 H16A . . 109.4 no
C17 C16 H16B . . 109.4 no
C18 N3 Cd1 . . 114.4(4) no
C18 N3 C19 . . 104.9(5) no
C18 N4 C26 . . 106.8(4) no
C18 N4 C33 . . 123.2(4) no
C19 N3 Cd1 . . 136.8(4) no
C19 C26 N4 . . 106.8(4) no
C19 C26 C27 . . 130.7(4) no
C20 C21 H21 . . 119.1 no
C20 C25 H25 . . 119.8 no
C21 C20 C19 . . 120.8(4) no
C21 C20 C25 . . 118.6(4) no
C21 C22 C23 . . 118.7(7) no
C21 C22 H22 . . 120.7 no
C25 C20 C19 . . 120.5(4) no
C22 C21 C20 . . 121.8(6) no
C22 C21 H21 . . 119.1 no
C22 C23 H23 . . 119.9 no
C23 C22 H22 . . 120.7 no
C23 C24 C25 . . 120.4(7) no
C23 C24 H24 . . 119.8 no
C24 C23 C22 . . 120.2(6) no
C24 C23 H23 . . 119.9 no
C24 C25 C20 . . 120.3(6) no
C24 C25 H25 . . 119.8 no
C25 C24 H24 . . 119.8 no
C26 N4 C33 . . 129.7(4) no
C26 C19 N3 . . 109.0(4) no
C26 C19 C20 . . 130.8(4) no
C27 C28 C29 . . 120.1(5) no
C27 C28 H28 . . 120.0 no
C27 C32 C31 . . 120.7(7) no
C27 C32 H32 . . 119.6 no
C28 C27 C26 . . 121.3(5) no
C28 C29 H29 . . 119.9 no
C29 C28 H28 . . 120.0 no
C29 C30 C31 . . 120.8(5) no
C29 C30 H30 . . 119.6 no
C30 C29 C28 . . 120.1(6) no
C30 C29 H29 . . 119.9 no
C30 C31 C32 . . 119.1(6) no
C30 C31 H31 . . 120.5 no
C31 C30 H30 . . 119.6 no
C31 C32 H32 . . 119.6 no
C32 C27 C28 . . 119.2(6) no
C32 C27 C26 . . 119.5(5) no
C32 C31 H31 . . 120.5 no
C33 C34 Cd1 . 3_565 177.8(4) no
C34 Cd1 C17 3_465 3_565 141.53(13) no
C34 O3 Cd1 . 3_565 91.9(3) no
C34 O4 Cd1 . 3_565 90.9(4) no
C34 C33 H33A . . 109.4 no
C34 C33 H33B . . 109.4 no
H1W1 O1W H1W2 . . 109(5) no
H16A C16 H16B . . 108.0 no
H33A C33 H33B . . 108.0 no

loop_
_geom_bond_atom_site_label_1
_geom_bond_atom_site_label_2
_geom_bond_site_symmetry_2
_geom_bond_distance
_geom_bond_publ_flag
Cd1 N1 . 2.372(5) yes
Cd1 N3 . 2.362(5) yes
Cd1 O1 3_565 2.455(4) yes
Cd1 O2 3_565 2.409(5) yes
Cd1 O3 3_465 2.389(4) yes
Cd1 O4 3_465 2.423(5) yes
Cd1 O1W . 2.313(2) yes
O1 C17 . 1.251(6) yes
O2 C17 . 1.236(7) yes
O3 C34 . 1.254(6) yes
O4 C34 . 1.228(7) yes
Cd1 C17 3_565 2.744(4) no
Cd1 C34 3_465 2.734(4) no
N1 C1 . 1.306(7) no
N1 C2 . 1.399(7) no
N2 C1 . 1.346(5) no
N2 C9 . 1.390(5) no
N2 C16 . 1.451(6) no
N3 C18 . 1.313(7) no
N3 C19 . 1.394(7) no
N4 C18 . 1.343(5) no
N4 C26 . 1.366(6) no
N4 C33 . 1.456(5) no
O1 Cd1 3_465 2.455(4) no
O2 Cd1 3_465 2.409(5) no
O3 Cd1 3_565 2.389(4) no
O4 Cd1 3_565 2.423(5) no
O1W H1W1 . 0.85(4) no
O1W H1W2 . 0.85(4) no
C1 H1 . 0.9300 no
C2 C3 . 1.462(6) no
C2 C9 . 1.375(6) no
C3 C4 . 1.401(6) no
C3 C8 . 1.395(6) no
C4 C5 . 1.390(10) no
C4 H4 . 0.9300 no
C5 C6 . 1.340(10) no
C5 H5 . 0.9300 no
C6 C7 . 1.398(9) no
C6 H6 . 0.9300 no
C7 C8 . 1.373(8) no
C7 H7 . 0.9300 no
C8 H8 . 0.9300 no
C9 C10 . 1.481(6) no
C10 C11 . 1.384(7) no
C10 C15 . 1.374(8) no
C11 C12 . 1.379(7) no
C11 H11 . 0.9300 no
C12 C13 . 1.376(9) no
C12 H12 . 0.9300 no
C13 C14 . 1.360(10) no
C13 H13 . 0.9300 no
C14 C15 . 1.405(9) no
C14 H14 . 0.9300 no
C15 H15 . 0.9300 no
C16 C17 . 1.536(6) no
C16 H16A . 0.9700 no
C16 H16B . 0.9700 no
C17 Cd1 3_465 2.744(4) no
C18 H18 . 0.9300 no
C19 C26 . 1.358(6) no
C19 C20 . 1.469(6) no
C20 C21 . 1.385(6) no
C20 C25 . 1.395(6) no
C21 C22 . 1.378(9) no
C21 H21 . 0.9300 no
C22 C23 . 1.410(10) no
C22 H22 . 0.9300 no
C23 C24 . 1.370(10) no
C23 H23 . 0.9300 no
C24 C25 . 1.388(8) no
C24 H24 . 0.9300 no
C25 H25 . 0.9300 no
C26 C27 . 1.479(7) no
C27 C28 . 1.387(7) no
C27 C32 . 1.376(8) no
C28 C29 . 1.394(7) no
C28 H28 . 0.9300 no
C29 C30 . 1.364(9) no
C29 H29 . 0.9300 no
C30 C31 . 1.377(9) no
C30 H30 . 0.9300 no
C31 C32 . 1.401(8) no
C31 H31 . 0.9300 no
C32 H32 . 0.9300 no
C33 C34 . 1.523(6) no
C33 H33A . 0.9700 no
C33 H33B . 0.9700 no
C34 Cd1 3_565 2.734(4) no

loop_
_geom_hbond_atom_site_label_D
_geom_hbond_atom_site_label_H
_geom_hbond_atom_site_label_A
_geom_hbond_site_symmetry_A
_geom_hbond_distance_DH
_geom_hbond_distance_HA
_geom_hbond_distance_DA
_geom_hbond_angle_DHA
_geom_hbond_publ_flag
O1W H1W1 O1 3 0.85(4) 1.86(5) 2.673(5) 160(6) yes
O1W H1W2 O3 3_455 0.85(4) 1.96(4) 2.665(5) 140(5) yes

loop_
_geom_torsion_atom_site_label_1
_geom_torsion_atom_site_label_2
_geom_torsion_atom_site_label_3
_geom_torsion_atom_site_label_4
_geom_torsion_site_symmetry_1
_geom_torsion
_geom_torsion_publ_flag
Cd1 N1 C1 N2 . -159.2(3) no
Cd1 N1 C2 C3 . -25.7(7) no
Cd1 N1 C2 C9 . 154.3(4) no
Cd1 N3 C18 N4 . -161.9(3) no
Cd1 N3 C19 C20 . -23.8(8) no
Cd1 N3 C19 C26 . 155.6(5) no
Cd1 O1 C17 O2 3_465 -0.6(5) no
Cd1 O1 C17 C16 3_465 -179.7(3) no
Cd1 O2 C17 O1 3_465 0.6(5) no
Cd1 O2 C17 C16 3_465 179.7(3) no
Cd1 O3 C34 O4 3_565 -2.1(5) no
Cd1 O3 C34 C33 3_565 179.1(3) no
Cd1 O4 C34 O3 3_565 2.0(5) no
Cd1 O4 C34 C33 3_565 -179.1(4) no
N1 Cd1 N3 C18 . 44.1(11) no
N1 Cd1 N3 C19 . -109.6(9) no
N1 C2 C3 C4 . -38.5(6) no
N1 C2 C3 C8 . 140.3(5) no
N1 C2 C9 N2 . -0.6(5) no
N1 C2 C9 C10 . -178.2(5) no
N2 C9 C10 C11 . -61.9(6) no
N2 C9 C10 C15 . 116.7(5) no
N2 C16 C17 O1 . -139.3(4) no
N2 C16 C17 O2 . 41.5(6) no
N3 Cd1 N1 C1 . 39.6(11) no
N3 Cd1 N1 C2 . -112.9(8) no
N3 C19 C20 C21 . -36.9(6) no
N3 C19 C20 C25 . 144.0(5) no
N3 C19 C26 N4 . -0.4(5) no
N3 C19 C26 C27 . -179.4(5) no
N4 C26 C27 C28 . -61.7(6) no
N4 C26 C27 C32 . 118.0(6) no
N4 C33 C34 O3 . -144.8(4) no
N4 C33 C34 O4 . 36.3(6) no
O1 Cd1 N1 C1 3_565 177.6(4) no
O1 Cd1 N1 C2 3_565 25.1(6) no
O1 Cd1 N3 C18 3_565 -96.2(4) no
O1 Cd1 N3 C19 3_565 110.1(6) no
O2 Cd1 N1 C1 3_565 124.8(4) no
O2 Cd1 N1 C2 3_565 -27.7(6) no
O2 Cd1 N3 C18 3_565 -42.2(4) no
O2 Cd1 N3 C19 3_565 164.2(7) no
O3 Cd1 N1 C1 3_465 -96.0(4) no
O3 Cd1 N1 C2 3_465 111.5(5) no
O3 Cd1 N3 C18 3_465 177.3(4) no
O3 Cd1 N3 C19 3_465 23.6(6) no
O4 Cd1 N1 C1 3_465 -41.7(4) no
O4 Cd1 N1 C2 3_465 165.8(6) no
O4 Cd1 N3 C18 3_465 124.0(4) no
O4 Cd1 N3 C19 3_465 -29.6(7) no
O1W Cd1 N1 C1 . 42.3(4) no
O1W Cd1 N1 C2 . -110.2(5) no
O1W Cd1 N3 C18 . 41.4(4) no
O1W Cd1 N3 C19 . -112.3(6) no
C1 N1 C2 C3 . 179.9(4) no
C1 N1 C2 C9 . 0.0(5) no
C1 N2 C9 C2 . 1.0(5) no
C1 N2 C9 C10 . 178.9(4) no
C1 N2 C16 C17 . 58.4(6) no
C2 N1 C1 N2 . 0.6(6) no
C2 C3 C4 C5 . 178.8(5) no
C2 C3 C8 C7 . -179.5(6) no
C2 C9 C10 C11 . 115.4(6) no
C2 C9 C10 C15 . -66.0(7) no
C3 C2 C9 N2 . 179.5(4) no
C3 C2 C9 C10 . 1.8(8) no
C3 C4 C5 C6 . 1.5(9) no
C4 C3 C8 C7 . -0.7(8) no
C4 C5 C6 C7 . -2.2(10) no
C5 C6 C7 C8 . 1.4(11) no
C6 C7 C8 C3 . 0.0(10) no
C8 C3 C4 C5 . 0.0(7) no
C9 N2 C1 N1 . -1.0(6) no
C9 N2 C16 C17 . -114.1(5) no
C9 C2 C3 C4 . 141.5(5) no
C9 C2 C3 C8 . -39.8(7) no
C9 C10 C11 C12 . 179.6(5) no
C9 C10 C15 C14 . -179.6(5) no
C10 C11 C12 C13 . -1.2(9) no
C11 C10 C15 C14 . -1.0(9) no
C11 C12 C13 C14 . 1.4(9) no
C12 C13 C14 C15 . -1.5(10) no
C13 C14 C15 C10 . 1.3(10) no
C15 C10 C11 C12 . 1.0(8) no
C16 N2 C9 C2 . 174.5(4) no
C16 N2 C9 C10 . -7.7(7) no
C16 N2 C1 N1 . -174.8(4) no
C17 Cd1 N1 C1 3_565 150.2(4) no
C17 Cd1 N1 C2 3_565 -2.3(6) no
C17 Cd1 N3 C18 3_565 -69.0(4) no
C17 Cd1 N3 C19 3_565 137.4(6) no
C18 N3 C19 C20 . -179.1(4) no
C18 N3 C19 C26 . 0.4(6) no
C18 N4 C26 C19 . 0.3(5) no
C18 N4 C26 C27 . 179.4(4) no
C18 N4 C33 C34 . 63.5(6) no
C19 N3 C18 N4 . -0.2(6) no
C19 C20 C21 C22 . 179.4(5) no
C19 C20 C25 C24 . -179.9(6) no
C19 C26 C27 C28 . 117.2(6) no
C19 C26 C27 C32 . -63.0(7) no
C20 C19 C26 N4 . 179.0(4) no
C20 C19 C26 C27 . -0.1(8) no
C20 C21 C22 C23 . 1.5(9) no
C21 C20 C25 C24 . 0.9(8) no
C21 C22 C23 C24 . -1.0(10) no
C22 C23 C24 C25 . 0.5(11) no
C23 C24 C25 C20 . -0.5(10) no
C25 C20 C21 C22 . -1.4(7) no
C26 N4 C18 N3 . 0.0(6) no
C26 N4 C33 C34 . -109.0(5) no
C26 C19 C20 C21 . 143.8(5) no
C26 C19 C20 C25 . -35.4(7) no
C26 C27 C28 C29 . -179.6(5) no
C26 C27 C32 C31 . 179.0(5) no
C27 C28 C29 C30 . -1.1(9) no
C28 C27 C32 C31 . -1.2(9) no
C28 C29 C30 C31 . 2.1(10) no
C29 C30 C31 C32 . -2.6(10) no
C30 C31 C32 C27 . 2.2(10) no
C32 C27 C28 C29 . 0.7(8) no
C33 N4 C18 N3 . -174.0(5) no
C33 N4 C26 C19 . 173.7(4) no
C33 N4 C26 C27 . -7.1(7) no
C34 Cd1 N1 C1 3_465 -68.6(4) no
C34 Cd1 N1 C2 3_465 138.9(5) no
C34 Cd1 N3 C18 3_465 149.6(4) no
C34 Cd1 N3 C19 3_465 -4.1(6) no
